data_4501356
loop_
_publ_author_name
'Sekiya, Ryo'
'Nishikiori, Shin-ichi'

_publ_section_title
;
 Structural Extension from an Isonicotinic Acid Dimer to
 4-(4-Pyridyl)benzoic Acid (pybenH) Dimer: X-ray Crystal Structure
 Analysis and Inclusion Properties of a Hydrogen-Bonded Coordination
 Polymer [Ni(SCN)2(pybenH)2]\\infty
;
_journal_issue 12
_journal_name_full 'Crystal Growth &amp; Design'
_journal_page_first 5574
_journal_paper_doi 10.1021/cg201141k
_journal_volume 11
_journal_year 2011
_chemical_formula_moiety 'C26 H18 N4 Ni O4 S2, 0.5(C14 H12)'
_chemical_formula_sum 'C33 H24 N4 Ni O4 S2'
_chemical_formula_weight 663.4
_chemical_name_systematic
;
 ?
;
_space_group_IT_number 2
_symmetry_cell_setting triclinic
_symmetry_space_group_name_Hall '-P 1'
_symmetry_space_group_name_H-M 'P -1'
_atom_sites_solution_hydrogens geom
_atom_sites_solution_primary direct
_atom_sites_solution_secondary difmap
_audit_creation_date 2011-07-25T12:32:43-00:00
_audit_creation_method 'WinGX routine CIF_UPDATE'
_cell_angle_alpha 88.92(5)
_cell_angle_beta 47.67(4)
_cell_angle_gamma 103.08(6)
_cell_formula_units_Z 2
_cell_length_a 7.902(8)
_cell_length_b 10.616(14)
_cell_length_c 25.300(19)
_cell_measurement_reflns_used 4078
_cell_measurement_temperature 153(2)
_cell_measurement_theta_max 29.93
_cell_measurement_theta_min 3.01
_cell_volume 1484(3)
_computing_cell_refinement RAPID-AUTO
_computing_data_collection RAPID-AUTO
_computing_data_reduction RAPID-AUTO
_computing_structure_refinement 'SHELXL-97 (Sheldrick, 1997)'
_computing_structure_solution 'SHELXS-97 (Sheldrick, 1997)'
_diffrn_ambient_temperature 153(2)
_diffrn_measured_fraction_theta_full 0.992
_diffrn_measured_fraction_theta_max 0.963
_diffrn_measurement_device_type 'Rigaku Raxis Rapid'
_diffrn_measurement_method '\w scans'
_diffrn_radiation_monochromator graphite
_diffrn_radiation_probe x-ray
_diffrn_radiation_source 'sealed tube'
_diffrn_radiation_type MoK\a
_diffrn_radiation_wavelength 0.71073
_diffrn_reflns_av_R_equivalents 0.0634
_diffrn_reflns_av_unetI/netI 0.1096
_diffrn_reflns_limit_h_max 0
_diffrn_reflns_limit_h_min -11
_diffrn_reflns_limit_k_max 14
_diffrn_reflns_limit_k_min -14
_diffrn_reflns_limit_l_max 25
_diffrn_reflns_limit_l_min -35
_diffrn_reflns_number 16874
_diffrn_reflns_theta_full 25
_diffrn_reflns_theta_max 29.93
_diffrn_reflns_theta_min 3.01
_exptl_absorpt_coefficient_mu 0.84
_exptl_absorpt_correction_T_max 0.9752
_exptl_absorpt_correction_T_min 0.8499
_exptl_absorpt_correction_type empirical
_exptl_absorpt_process_details 'ABSCOR (Higashi, 1995)'
_exptl_crystal_colour green
_exptl_crystal_density_diffrn 1.484
_exptl_crystal_density_method 'not measured'
_exptl_crystal_description plate
_exptl_crystal_F_000 684
_exptl_crystal_size_max 0.20
_exptl_crystal_size_mid 0.10
_exptl_crystal_size_min 0.03
_refine_diff_density_max 0.519
_refine_diff_density_min -0.405
_refine_diff_density_rms 0.088
_refine_ls_extinction_method none
_refine_ls_goodness_of_fit_ref 0.928
_refine_ls_hydrogen_treatment constr
_refine_ls_matrix_type full
_refine_ls_number_parameters 397
_refine_ls_number_reflns 8285
_refine_ls_number_restraints 0
_refine_ls_restrained_S_all 0.928
_refine_ls_R_factor_all 0.115
_refine_ls_R_factor_gt 0.051
_refine_ls_shift/su_max 0.001
_refine_ls_shift/su_mean 0.000
_refine_ls_structure_factor_coef Fsqd
_refine_ls_weighting_details 'calc w=1/[\s^2^(Fo^2^)+(0.0423P)^2^+0.0000P] where P=(Fo^2^+2Fc^2^)/3'
_refine_ls_weighting_scheme calc
_refine_ls_wR_factor_gt 0.0855
_refine_ls_wR_factor_ref 0.1003
_reflns_number_gt 4828
_reflns_number_total 8285
_reflns_threshold_expression >2sigma(I)
_cod_data_source_file cg201141k_si_002.cif
_cod_data_source_block dihydroanthracene
_cod_depositor_comments
;
The following automatic conversions were performed:

'_symmetry_cell_setting' value 'Triclinic' changed to 'triclinic'
according to /home/saulius/struct/CIF-dictionaries/cif_core.dic
dictionary named 'cif_core.dic' version 2.4.1 from
2010-06-29.

'_diffrn_radiation_probe' value 'X-ray' changed to
'x-ray' according to
/home/saulius/struct/CIF-dictionaries/cif_core.dic dictionary named
'cif_core.dic' version 2.4.1 from 2010-06-29.

Automatic conversion script
Id: cif_fix_values 1715 2011-07-08 13:25:40Z adriana 
;
_cod_database_code 4501356

loop_
_symmetry_equiv_pos_as_xyz
'x, y, z'
'-x, -y, -z'

loop_
_atom_site_label
_atom_site_type_symbol
_atom_site_fract_x
_atom_site_fract_y
_atom_site_fract_z
_atom_site_U_iso_or_equiv
_atom_site_adp_type
_atom_site_occupancy
_atom_site_symmetry_multiplicity
_atom_site_calc_flag
_atom_site_refinement_flags
C103 C -0.0149(8) 0.5133(3) 0.56003(18) 0.0477(10) Uani 1 1 d .
C102 C -0.0225(8) 0.5248(4) 0.6171(2) 0.0539(11) Uani 1 1 d .
H102 H 0.1184 0.5316 0.6075 0.065 Uiso 1 1 calc R
C104 C -0.2183(7) 0.5017(4) 0.57330(18) 0.0477(10) Uani 1 1 d .
C101 C -0.2299(9) 0.5264(4) 0.6865(2) 0.0615(13) Uani 1 1 d .
H101 H -0.2312 0.5361 0.724 0.074 Uiso 1 1 calc R
C105 C -0.4312(8) 0.5021(4) 0.64484(19) 0.0557(11) Uani 1 1 d .
H105 H -0.5733 0.4943 0.655 0.067 Uiso 1 1 calc R
C106 C -0.4357(9) 0.5138(4) 0.7005(2) 0.0640(14) Uani 1 1 d .
H106 H -0.5807 0.5131 0.7482 0.077 Uiso 1 1 calc R
C42 C -0.1055(5) 0.8428(3) 0.76755(15) 0.0263(7) Uani 1 1 d .
H42 H -0.2367 0.8552 0.8141 0.032 Uiso 1 1 calc R
C107 C 0.2222(7) 0.5128(4) 0.48513(19) 0.0527(11) Uani 1 1 d .
H103 H 0.3498 0.5969 0.4671 0.063 Uiso 1 1 calc R
H104 H 0.2681 0.4388 0.4917 0.063 Uiso 1 1 calc R
Ni1 Ni 0.00717(7) 0.75100(4) 0.027170(19) 0.01463(9) Uani 1 1 d .
S2 S -0.38969(13) 1.04832(7) 0.04909(4) 0.02055(16) Uani 1 1 d .
S1 S 0.37806(13) 0.44875(7) -0.10972(4) 0.02151(16) Uani 1 1 d .
N2 N -0.2122(4) 0.8673(2) 0.06768(12) 0.0175(5) Uani 1 1 d .
N1 N 0.2176(4) 0.6290(2) -0.01849(12) 0.0199(5) Uani 1 1 d .
C1 C 0.2843(5) 0.5537(3) -0.05571(14) 0.0171(5) Uani 1 1 d .
N31 N 0.0243(4) 0.7574(2) 0.93876(12) 0.0193(5) Uani 1 1 d .
N11 N 0.0000(4) 0.7519(2) 0.11271(12) 0.0170(5) Uani 1 1 d .
C2 C -0.2884(5) 0.9420(3) 0.06133(13) 0.0153(5) Uani 1 1 d .
C22 C 0.0746(5) 0.8404(3) 0.43530(15) 0.0213(6) Uani 1 1 d .
O11 O 0.2735(4) 0.8547(2) 0.41606(11) 0.0332(5) Uani 1 1 d .
O32 O -0.0888(4) 0.8625(2) 0.59853(11) 0.0292(5) Uani 1 1 d .
O31 O 0.2924(4) 0.8570(2) 0.51669(11) 0.0311(5) Uani 1 1 d .
H231 H 0.2724 0.864 0.4882 0.047 Uiso 1 1 calc R
C41 C 0.0981(5) 0.8555(3) 0.58253(15) 0.0227(6) Uani 1 1 d .
C35 C -0.1734(5) 0.7434(3) 0.95051(14) 0.0209(6) Uani 1 1 d .
H35 H -0.3256 0.7235 0.9999 0.025 Uiso 1 1 calc R
C14 C -0.0925(5) 0.8459(3) 0.21222(15) 0.0214(6) Uani 1 1 d .
H14 H -0.165 0.904 0.2435 0.026 Uiso 1 1 calc R
C33 C 0.0534(5) 0.7850(3) 0.82025(14) 0.0189(6) Uani 1 1 d .
C16 C 0.0274(5) 0.7856(3) 0.27690(14) 0.0187(6) Uani 1 1 d .
C21 C -0.1685(5) 0.7994(3) 0.34687(15) 0.0232(6) Uani 1 1 d .
H21 H -0.3123 0.7975 0.3591 0.028 Uiso 1 1 calc R
O12 O -0.1175(4) 0.8413(2) 0.50063(10) 0.0327(5) Uani 1 1 d .
H212 H -0.087 0.8525 0.5265 0.049 Uiso 1 1 calc R
C18 C 0.2532(5) 0.8082(3) 0.31100(15) 0.0257(7) Uani 1 1 d .
H18 H 0.3976 0.8114 0.2986 0.031 Uiso 1 1 calc R
C39 C 0.0976(5) 0.8437(3) 0.64154(14) 0.0199(6) Uani 1 1 d .
C15 C -0.0932(5) 0.8353(3) 0.15759(15) 0.0216(6) Uani 1 1 d .
H15 H -0.1625 0.8894 0.1516 0.026 Uiso 1 1 calc R
C20 C -0.1547(5) 0.8156(3) 0.39837(15) 0.0242(6) Uani 1 1 d .
H20 H -0.2901 0.8227 0.4459 0.029 Uiso 1 1 calc R
C19 C 0.0576(5) 0.8216(3) 0.38054(14) 0.0204(6) Uani 1 1 d .
C17 C 0.2388(5) 0.7903(3) 0.25978(15) 0.0264(7) Uani 1 1 d .
H17 H 0.3733 0.7812 0.2127 0.032 Uiso 1 1 calc R
C36 C 0.0713(5) 0.8057(3) 0.75793(14) 0.0198(6) Uani 1 1 d .
C12 C 0.1133(5) 0.6853(3) 0.17393(15) 0.0234(6) Uani 1 1 d .
H12 H 0.1894 0.6326 0.1773 0.028 Uiso 1 1 calc R
C37 C 0.2652(6) 0.7915(3) 0.68773(16) 0.0303(7) Uani 1 1 d .
H37 H 0.3893 0.7679 0.6794 0.036 Uiso 1 1 calc R
C38 C 0.2791(5) 0.8114(3) 0.63000(15) 0.0280(7) Uani 1 1 d .
H38 H 0.4132 0.8027 0.5827 0.034 Uiso 1 1 calc R
C11 C 0.0989(5) 0.6777(3) 0.12220(15) 0.0226(6) Uani 1 1 d .
H11 H 0.1621 0.6168 0.0919 0.027 Uiso 1 1 calc R
C40 C -0.0934(5) 0.8617(3) 0.71065(15) 0.0279(7) Uani 1 1 d .
H40 H -0.2155 0.887 0.7186 0.033 Uiso 1 1 calc R
C34 C -0.1666(5) 0.7563(3) 0.89447(15) 0.0234(6) Uani 1 1 d .
H34 H -0.3122 0.7457 0.9063 0.028 Uiso 1 1 calc R
C13 C 0.0152(5) 0.7709(3) 0.22095(14) 0.0188(6) Uani 1 1 d .
C31 C 0.2350(5) 0.7818(3) 0.86747(15) 0.0278(7) Uani 1 1 d .
H31 H 0.377 0.7893 0.8574 0.033 Uiso 1 1 calc R
C32 C 0.2575(5) 0.7967(3) 0.80818(16) 0.0307(7) Uani 1 1 d .
H32 H 0.4115 0.8148 0.7594 0.037 Uiso 1 1 calc R

loop_
_atom_site_aniso_label
_atom_site_aniso_U_11
_atom_site_aniso_U_22
_atom_site_aniso_U_33
_atom_site_aniso_U_23
_atom_site_aniso_U_13
_atom_site_aniso_U_12
C103 0.060(3) 0.0275(19) 0.0243(18) -0.0027(15) -0.022(2) -0.0041(18)
C102 0.074(3) 0.033(2) 0.0336(19) -0.0022(16) -0.034(2) 0.002(2)
C104 0.049(2) 0.030(2) 0.0244(17) -0.0043(15) -0.0161(19) -0.0071(17)
C101 0.083(4) 0.037(2) 0.030(2) -0.0042(17) -0.032(3) 0.000(2)
C105 0.053(3) 0.037(2) 0.0307(19) -0.0068(17) -0.016(2) -0.0024(19)
C106 0.072(3) 0.035(2) 0.0200(18) -0.0036(16) -0.013(2) -0.004(2)
C42 0.0177(15) 0.048(2) 0.0150(13) -0.0110(13) -0.0113(13) 0.0134(14)
C107 0.050(3) 0.043(2) 0.034(2) -0.0075(17) -0.023(2) -0.0043(19)
Ni1 0.01619(19) 0.0198(2) 0.01349(17) -0.00722(14) -0.01154(17) 0.00891(15)
S2 0.0181(4) 0.0241(4) 0.0241(4) -0.0049(3) -0.0158(4) 0.0090(3)
S1 0.0194(4) 0.0229(4) 0.0164(3) -0.0097(3) -0.0097(3) 0.0090(3)
N2 0.0171(12) 0.0204(13) 0.0160(11) -0.0069(10) -0.0113(11) 0.0082(10)
N1 0.0185(12) 0.0252(13) 0.0214(12) -0.0091(10) -0.0154(11) 0.0092(10)
C1 0.0142(13) 0.0199(14) 0.0146(12) -0.0024(11) -0.0097(12) 0.0032(11)
N31 0.0166(12) 0.0287(14) 0.0141(11) -0.0065(10) -0.0109(11) 0.0085(10)
N11 0.0171(12) 0.0206(13) 0.0159(11) -0.0062(10) -0.0121(11) 0.0071(10)
C2 0.0129(13) 0.0175(14) 0.0121(12) -0.0042(10) -0.0081(12) 0.0021(10)
C22 0.0225(15) 0.0297(17) 0.0185(14) -0.0065(12) -0.0166(14) 0.0094(13)
O11 0.0282(12) 0.0575(16) 0.0282(11) -0.0156(11) -0.0238(11) 0.0179(11)
O32 0.0293(12) 0.0462(14) 0.0275(11) -0.0150(10) -0.0236(11) 0.0187(11)
O31 0.0285(12) 0.0539(15) 0.0186(10) -0.0121(10) -0.0186(10) 0.0158(11)
C41 0.0255(16) 0.0262(16) 0.0206(14) -0.0079(12) -0.0174(14) 0.0090(13)
C35 0.0163(14) 0.0357(17) 0.0132(12) -0.0074(12) -0.0110(13) 0.0092(12)
C14 0.0234(15) 0.0281(16) 0.0206(14) -0.0125(12) -0.0171(14) 0.0123(13)
C33 0.0193(15) 0.0263(16) 0.0177(13) -0.0081(12) -0.0149(13) 0.0089(12)
C16 0.0177(14) 0.0261(16) 0.0169(13) -0.0078(12) -0.0133(13) 0.0084(12)
C21 0.0190(15) 0.0374(18) 0.0207(14) -0.0102(13) -0.0159(14) 0.0118(13)
O12 0.0315(13) 0.0578(16) 0.0198(10) -0.0168(11) -0.0208(11) 0.0185(11)
C18 0.0207(16) 0.045(2) 0.0217(14) -0.0127(14) -0.0175(14) 0.0148(14)
C39 0.0233(15) 0.0237(16) 0.0173(13) -0.0059(11) -0.0160(13) 0.0067(12)
C15 0.0280(16) 0.0263(16) 0.0250(14) -0.0139(13) -0.0222(14) 0.0146(13)
C20 0.0207(15) 0.0366(18) 0.0140(13) -0.0079(12) -0.0112(13) 0.0104(13)
C19 0.0202(15) 0.0283(16) 0.0153(13) -0.0061(12) -0.0133(13) 0.0077(12)
C17 0.0215(16) 0.047(2) 0.0143(13) -0.0104(13) -0.0129(14) 0.0135(14)
C36 0.0192(15) 0.0290(16) 0.0181(13) -0.0074(12) -0.0153(13) 0.0088(12)
C12 0.0271(16) 0.0337(18) 0.0221(14) -0.0100(13) -0.0199(15) 0.0173(14)
C37 0.0264(17) 0.056(2) 0.0212(15) -0.0150(15) -0.0190(15) 0.0211(16)
C38 0.0227(16) 0.051(2) 0.0146(13) -0.0117(14) -0.0129(14) 0.0175(15)
C11 0.0262(16) 0.0320(17) 0.0194(14) -0.0128(13) -0.0175(14) 0.0171(13)
C40 0.0220(16) 0.050(2) 0.0217(14) -0.0126(14) -0.0174(14) 0.0170(15)
C34 0.0163(15) 0.0377(18) 0.0191(14) -0.0076(13) -0.0134(13) 0.0086(13)
C13 0.0137(14) 0.0278(16) 0.0118(12) -0.0035(11) -0.0085(12) 0.0037(11)
C31 0.0160(15) 0.055(2) 0.0165(14) -0.0105(14) -0.0124(13) 0.0137(14)
C32 0.0185(16) 0.059(2) 0.0158(14) -0.0121(15) -0.0118(14) 0.0144(15)

loop_
_atom_type_symbol
_atom_type_description
_atom_type_scat_dispersion_real
_atom_type_scat_dispersion_imag
_atom_type_scat_source
C C 0.003 0.002 'International Tables Vol C Tables 4.2.6.8 and 6.1.1.4'
H H 0 0 'International Tables Vol C Tables 4.2.6.8 and 6.1.1.4'
N N 0.006 0.003 'International Tables Vol C Tables 4.2.6.8 and 6.1.1.4'
O O 0.011 0.006 'International Tables Vol C Tables 4.2.6.8 and 6.1.1.4'
S S 0.125 0.123 'International Tables Vol C Tables 4.2.6.8 and 6.1.1.4'
Ni Ni 0.339 1.112 'International Tables Vol C Tables 4.2.6.8 and 6.1.1.4'

loop_
_geom_angle_atom_site_label_1
_geom_angle_atom_site_label_2
_geom_angle_atom_site_label_3
_geom_angle
_geom_angle_site_symmetry_1
_geom_angle_site_symmetry_3
C104 C103 C102 119.9(4) . .
C104 C103 C107 122.2(3) . .
C102 C103 C107 117.9(4) . .
C101 C102 C103 121.5(5) . .
C103 C104 C105 118.2(4) . .
C103 C104 C107 122.3(3) . 2_566
C105 C104 C107 119.4(4) . 2_566
C102 C101 C106 119.0(4) . .
C106 C105 C104 121.2(5) . .
C101 C106 C105 120.2(4) . .
C40 C42 C36 121.4(3) . .
C104 C107 C103 115.5(3) 2_566 .
N2 Ni1 N1 174.67(9) . .
N2 Ni1 N11 92.20(10) . .
N1 Ni1 N11 92.79(10) . .
N2 Ni1 N31 87.39(10) . 1_554
N1 Ni1 N31 87.69(10) . 1_554
N11 Ni1 N31 177.85(10) . 1_554
N2 Ni1 S2 92.88(13) . 2_575
N1 Ni1 S2 89.25(13) . 2_575
N11 Ni1 S2 87.25(11) . 2_575
N31 Ni1 S2 90.67(11) 1_554 2_575
N2 Ni1 S1 86.85(13) . 2_565
N1 Ni1 S1 91.32(13) . 2_565
N11 Ni1 S1 89.48(11) . 2_565
N31 Ni1 S1 92.60(11) 1_554 2_565
S2 Ni1 S1 176.70(3) 2_575 2_565
C2 S2 Ni1 97.55(15) . 2_575
C1 S1 Ni1 99.53(13) . 2_565
C2 N2 Ni1 152.6(2) . .
C1 N1 Ni1 148.1(2) . .
N1 C1 S1 178.6(2) . .
C35 N31 C31 115.7(2) . .
C35 N31 Ni1 121.88(18) . 1_556
C31 N31 Ni1 122.39(19) . 1_556
C11 N11 C15 116.9(2) . .
C11 N11 Ni1 122.84(18) . .
C15 N11 Ni1 120.09(19) . .
N2 C2 S2 177.9(2) . .
O11 C22 O12 123.1(3) . .
O11 C22 C19 119.1(2) . .
O12 C22 C19 117.7(3) . .
O32 C41 O31 122.9(3) . .
O32 C41 C39 119.4(3) . .
O31 C41 C39 117.7(3) . .
N31 C35 C34 123.5(3) . .
C15 C14 C13 119.9(3) . .
C32 C33 C34 115.6(3) . .
C32 C33 C36 121.6(3) . .
C34 C33 C36 122.7(2) . .
C17 C16 C21 118.5(2) . .
C17 C16 C13 120.4(2) . .
C21 C16 C13 121.0(2) . .
C20 C21 C16 120.9(3) . .
C17 C18 C19 120.7(3) . .
C38 C39 C40 119.2(3) . .
C38 C39 C41 121.3(2) . .
C40 C39 C41 119.5(3) . .
N11 C15 C14 123.1(3) . .
C21 C20 C19 120.2(3) . .
C18 C19 C20 119.1(2) . .
C18 C19 C22 120.3(3) . .
C20 C19 C22 120.5(2) . .
C18 C17 C16 120.5(3) . .
C42 C36 C37 117.5(3) . .
C42 C36 C33 120.4(2) . .
C37 C36 C33 122.1(3) . .
C11 C12 C13 119.7(3) . .
C38 C37 C36 121.3(3) . .
C39 C38 C37 120.1(3) . .
N11 C11 C12 123.5(3) . .
C42 C40 C39 120.4(3) . .
C35 C34 C33 120.8(3) . .
C12 C13 C14 116.8(2) . .
C12 C13 C16 122.6(3) . .
C14 C13 C16 120.6(2) . .
N31 C31 C32 124.4(3) . .
C31 C32 C33 120.0(3) . .

loop_
_geom_bond_atom_site_label_1
_geom_bond_atom_site_label_2
_geom_bond_distance
_geom_bond_site_symmetry_2
C103 C104 1.376(6) .
C103 C102 1.413(5) .
C103 C107 1.524(5) .
C102 C101 1.381(6) .
C104 C105 1.417(5) .
C104 C107 1.509(5) 2_566
C101 C106 1.383(7) .
C105 C106 1.392(6) .
C42 C40 1.384(4) .
C42 C36 1.400(4) .
C107 C104 1.509(5) 2_566
Ni1 N2 2.050(3) .
Ni1 N1 2.054(3) .
Ni1 N11 2.127(3) .
Ni1 N31 2.147(3) 1_554
Ni1 S2 2.544(4) 2_575
Ni1 S1 2.544(4) 2_565
S2 C2 1.655(3) .
S2 Ni1 2.544(4) 2_575
S1 C1 1.651(3) .
S1 Ni1 2.544(4) 2_565
N2 C2 1.166(3) .
N1 C1 1.164(3) .
N31 C35 1.349(4) .
N31 C31 1.354(4) .
N31 Ni1 2.147(3) 1_556
N11 C11 1.347(4) .
N11 C15 1.350(4) .
C22 O11 1.261(4) .
C22 O12 1.290(3) .
C22 C19 1.492(4) .
O32 C41 1.263(4) .
O31 C41 1.294(4) .
C41 C39 1.493(4) .
C35 C34 1.385(4) .
C14 C15 1.393(4) .
C14 C13 1.400(4) .
C33 C32 1.398(4) .
C33 C34 1.408(4) .
C33 C36 1.492(4) .
C16 C17 1.403(4) .
C16 C21 1.404(4) .
C16 C13 1.491(4) .
C21 C20 1.389(4) .
C18 C17 1.387(4) .
C18 C19 1.397(4) .
C39 C38 1.387(4) .
C39 C40 1.400(4) .
C20 C19 1.398(4) .
C36 C37 1.405(4) .
C12 C11 1.390(4) .
C12 C13 1.400(4) .
C37 C38 1.397(4) .
C31 C32 1.388(4) .
